data_4102647
loop_
_publ_author_name
'Sumit Chakraborty'
'Jie Zhang'
'Jeanette A. Krause'
'Hairong Guan'

_publ_contact_author_address
;     Department of Chemistry
      University of Cincinnati
      Cincinnati, OH 45221-0172 USA
;
_publ_contact_author_email Hairong.Guan@uc.edu
_publ_contact_author_fax '513 556 9239'
_publ_contact_author_name 'Dr. Hairong Guan'
_publ_contact_author_phone '513 556 6377'
_publ_section_title
;
 An Efficient Nickel Catalyst for the Reduction of Carbon Dioxide with a
 Borane
;
_journal_name_full 'Journal of the American Chemical Society'
_journal_page_first 8872
_journal_page_last 8873
_journal_paper_doi 10.1021/ja103982t
_journal_volume 132
_journal_year 2010
_chemical_formula_moiety 'C23 H40 Ni O4 P2'
_chemical_formula_sum 'C23 H40 Ni O4 P2'
_chemical_formula_weight 501.20
_chemical_name_systematic
; 
 ? 
;
_space_group_IT_number 2
_symmetry_cell_setting triclinic
_symmetry_space_group_name_Hall '-P 1'
_symmetry_space_group_name_H-M 'P -1'
_atom_sites_solution_hydrogens geom
_atom_sites_solution_primary direct
_atom_sites_solution_secondary difmap
_audit_creation_method SHELXL-97
_cell_angle_alpha 100.3750(10)
_cell_angle_beta 97.1240(10)
_cell_angle_gamma 104.4820(10)
_cell_formula_units_Z 2
_cell_length_a 8.3696(2)
_cell_length_b 11.8615(3)
_cell_length_c 13.5708(3)
_cell_measurement_reflns_used 4837
_cell_measurement_temperature 150(2)
_cell_measurement_theta_max 67.59
_cell_measurement_theta_min 3.36
_cell_volume 1262.74(5)
_computing_cell_refinement 'Bruker SAINT v7.46A'
_computing_data_collection 'Bruker SMART v5.632'
_computing_data_reduction 'Bruker SAINT v7.46A'
_computing_molecular_graphics 'Bruker SHELXTL v6.14'
_computing_publication_material 'Bruker SHELXTL v6.14'
_computing_structure_refinement 'Bruker SHELXTL v6.14'
_computing_structure_solution 'Bruker SHELXTL v6.14'
_diffrn_ambient_temperature 150(2)
_diffrn_detector_area_resol_mean 0.83
_diffrn_measured_fraction_theta_full 0.940
_diffrn_measured_fraction_theta_max 0.940
_diffrn_measurement_device_type 'Bruker SMART6000 CCD'
_diffrn_measurement_method '\w scans'
_diffrn_radiation_monochromator graphite
_diffrn_radiation_source 'fine-focus sealed tube'
_diffrn_radiation_type CuK\a
_diffrn_radiation_wavelength 1.54178
_diffrn_reflns_av_R_equivalents 0.0312
_diffrn_reflns_av_sigmaI/netI 0.0377
_diffrn_reflns_limit_h_max 10
_diffrn_reflns_limit_h_min -9
_diffrn_reflns_limit_k_max 14
_diffrn_reflns_limit_k_min -14
_diffrn_reflns_limit_l_max 16
_diffrn_reflns_limit_l_min -16
_diffrn_reflns_number 10790
_diffrn_reflns_theta_full 67.92
_diffrn_reflns_theta_max 67.92
_diffrn_reflns_theta_min 3.36
_diffrn_standards_decay_% 0
_exptl_absorpt_coefficient_mu 2.507
_exptl_absorpt_correction_T_max 0.9516
_exptl_absorpt_correction_T_min 0.8246
_exptl_absorpt_correction_type multi-scan
_exptl_absorpt_process_details 'SADABS v2008/1 (Sheldrick)'
_exptl_crystal_colour yellow
_exptl_crystal_density_diffrn 1.318
_exptl_crystal_density_method 'not measured'
_exptl_crystal_description plate
_exptl_crystal_F_000 536
_exptl_crystal_size_max 0.08
_exptl_crystal_size_mid 0.05
_exptl_crystal_size_min 0.02
_refine_diff_density_max 0.397
_refine_diff_density_min -0.448
_refine_diff_density_rms 0.067
_refine_ls_extinction_method none
_refine_ls_goodness_of_fit_ref 1.023
_refine_ls_hydrogen_treatment constr
_refine_ls_matrix_type full
_refine_ls_number_parameters 283
_refine_ls_number_reflns 4319
_refine_ls_number_restraints 0
_refine_ls_restrained_S_all 1.023
_refine_ls_R_factor_all 0.0509
_refine_ls_R_factor_gt 0.0396
_refine_ls_shift/su_max 0.001
_refine_ls_shift/su_mean 0.000
_refine_ls_structure_factor_coef Fsqd
_refine_ls_weighting_details 'calc w=1/[\s^2^(Fo^2^)+(0.0584P)^2^+0.8036P] where P=(Fo^2^+2Fc^2^)/3'
_refine_ls_weighting_scheme calc
_refine_ls_wR_factor_gt 0.1014
_refine_ls_wR_factor_ref 0.1087
_reflns_number_gt 3548
_reflns_number_total 4319
_reflns_threshold_expression >2\s(I)
_cod_data_source_file ja103982t_si_002.cif
_cod_data_source_block 2
_cod_database_code 4102647

loop_
_symmetry_equiv_pos_as_xyz
'x, y, z'
'-x, -y, -z'

loop_
_atom_site_label
_atom_site_type_symbol
_atom_site_fract_x
_atom_site_fract_y
_atom_site_fract_z
_atom_site_U_iso_or_equiv
_atom_site_adp_type
_atom_site_occupancy
_atom_site_symmetry_multiplicity
_atom_site_calc_flag
_atom_site_refinement_flags
Ni Ni 0.04673(5) 0.73083(4) 0.25760(3) 0.01782(14) Uani 1 1 d .
P1 P -0.14735(8) 0.56114(6) 0.24169(5) 0.01656(16) Uani 1 1 d .
P2 P 0.18963(8) 0.90433(6) 0.23903(5) 0.01715(16) Uani 1 1 d .
O1 O -0.2818(2) 0.55118(15) 0.13783(13) 0.0209(4) Uani 1 1 d .
O2 O 0.0894(2) 0.92724(16) 0.13484(13) 0.0217(4) Uani 1 1 d .
O3 O 0.2214(3) 0.71728(19) 0.35693(17) 0.0370(5) Uani 1 1 d .
O4 O 0.1265(4) 0.7508(3) 0.5032(2) 0.0625(8) Uani 1 1 d .
C1 C -0.0937(3) 0.7401(2) 0.14117(18) 0.0159(5) Uani 1 1 d .
C2 C -0.2382(3) 0.6490(2) 0.09309(19) 0.0173(5) Uani 1 1 d .
C3 C -0.3396(3) 0.6502(2) 0.00457(19) 0.0197(5) Uani 1 1 d .
H3 H -0.4364 0.5859 -0.0256 0.024 Uiso 1 1 calc R
C4 C -0.2949(3) 0.7486(2) -0.0386(2) 0.0218(6) Uani 1 1 d .
H4 H -0.3631 0.7518 -0.0989 0.026 Uiso 1 1 calc R
C5 C -0.1526(3) 0.8427(2) 0.0046(2) 0.0225(6) Uani 1 1 d .
H5 H -0.1227 0.9097 -0.0253 0.027 Uiso 1 1 calc R
C6 C -0.0559(3) 0.8356(2) 0.09248(19) 0.0189(5) Uani 1 1 d .
C7 C -0.0821(3) 0.4228(2) 0.2059(2) 0.0228(6) Uani 1 1 d .
C8 C -0.2258(4) 0.3079(3) 0.1784(2) 0.0337(7) Uani 1 1 d .
H8A H -0.1849 0.2411 0.1490 0.051 Uiso 1 1 calc R
H8B H -0.3154 0.3162 0.1289 0.051 Uiso 1 1 calc R
H8C H -0.2696 0.2925 0.2399 0.051 Uiso 1 1 calc R
C9 C 0.0513(4) 0.4159(3) 0.2906(3) 0.0376(8) Uani 1 1 d .
H9A H 0.1043 0.3543 0.2649 0.056 Uiso 1 1 calc R
H9B H -0.0013 0.3957 0.3481 0.056 Uiso 1 1 calc R
H9C H 0.1364 0.4932 0.3129 0.056 Uiso 1 1 calc R
C10 C -0.0029(4) 0.4381(3) 0.1110(2) 0.0372(7) Uani 1 1 d .
H10A H -0.0873 0.4439 0.0567 0.056 Uiso 1 1 calc R
H10B H 0.0381 0.3691 0.0880 0.056 Uiso 1 1 calc R
H10C H 0.0908 0.5110 0.1279 0.056 Uiso 1 1 calc R
C11 C -0.2914(3) 0.5528(2) 0.3362(2) 0.0217(6) Uani 1 1 d .
C12 C -0.2157(4) 0.5195(4) 0.4305(2) 0.0450(9) Uani 1 1 d .
H12A H -0.2064 0.4379 0.4127 0.068 Uiso 1 1 calc R
H12B H -0.2876 0.5245 0.4819 0.068 Uiso 1 1 calc R
H12C H -0.1040 0.5747 0.4578 0.068 Uiso 1 1 calc R
C13 C -0.4650(4) 0.4682(3) 0.2928(3) 0.0412(8) Uani 1 1 d .
H13A H -0.5126 0.4903 0.2319 0.062 Uiso 1 1 calc R
H13B H -0.5376 0.4733 0.3439 0.062 Uiso 1 1 calc R
H13C H -0.4567 0.3863 0.2748 0.062 Uiso 1 1 calc R
C14 C -0.3094(5) 0.6804(3) 0.3640(3) 0.0435(8) Uani 1 1 d .
H14A H -0.3902 0.6824 0.4102 0.065 Uiso 1 1 calc R
H14B H -0.3490 0.7041 0.3020 0.065 Uiso 1 1 calc R
H14C H -0.2003 0.7357 0.3975 0.065 Uiso 1 1 calc R
C15 C 0.3983(3) 0.9088(3) 0.2033(2) 0.0247(6) Uani 1 1 d .
C16 C 0.3752(4) 0.7828(3) 0.1399(3) 0.0413(8) Uani 1 1 d .
H16A H 0.4801 0.7782 0.1165 0.062 Uiso 1 1 calc R
H16B H 0.2856 0.7655 0.0810 0.062 Uiso 1 1 calc R
H16C H 0.3453 0.7242 0.1819 0.062 Uiso 1 1 calc R
C17 C 0.4538(4) 0.9998(3) 0.1386(3) 0.0386(8) Uani 1 1 d .
H17A H 0.3669 0.9847 0.0785 0.058 Uiso 1 1 calc R
H17B H 0.5588 0.9925 0.1169 0.058 Uiso 1 1 calc R
H17C H 0.4710 1.0806 0.1788 0.058 Uiso 1 1 calc R
C18 C 0.5320(4) 0.9319(3) 0.2982(3) 0.0364(7) Uani 1 1 d .
H18A H 0.6358 0.9199 0.2776 0.055 Uiso 1 1 calc R
H18B H 0.4922 0.8765 0.3412 0.055 Uiso 1 1 calc R
H18C H 0.5536 1.0142 0.3365 0.055 Uiso 1 1 calc R
C19 C 0.1880(4) 1.0370(2) 0.3348(2) 0.0247(6) Uani 1 1 d .
C20 C 0.0021(4) 1.0322(3) 0.3300(3) 0.0407(8) Uani 1 1 d .
H20A H -0.0590 0.9565 0.3442 0.061 Uiso 1 1 calc R
H20B H -0.0451 1.0382 0.2620 0.061 Uiso 1 1 calc R
H20C H -0.0085 1.0988 0.3808 0.061 Uiso 1 1 calc R
C21 C 0.2805(4) 1.1555(3) 0.3129(2) 0.0341(7) Uani 1 1 d .
H21A H 0.2401 1.1580 0.2426 0.051 Uiso 1 1 calc R
H21B H 0.4011 1.1633 0.3224 0.051 Uiso 1 1 calc R
H21C H 0.2597 1.2214 0.3597 0.051 Uiso 1 1 calc R
C22 C 0.2594(5) 1.0265(3) 0.4412(2) 0.0392(8) Uani 1 1 d .
H22A H 0.2403 1.0890 0.4925 0.059 Uiso 1 1 calc R
H22B H 0.3800 1.0357 0.4467 0.059 Uiso 1 1 calc R
H22C H 0.2034 0.9480 0.4525 0.059 Uiso 1 1 calc R
C23 C 0.2307(5) 0.7290(3) 0.4511(3) 0.0405(8) Uani 1 1 d .
H23 H 0.3301 0.7200 0.4869 0.049 Uiso 1 1 calc R

loop_
_atom_site_aniso_label
_atom_site_aniso_U_11
_atom_site_aniso_U_22
_atom_site_aniso_U_33
_atom_site_aniso_U_23
_atom_site_aniso_U_13
_atom_site_aniso_U_12
Ni 0.0198(2) 0.0165(2) 0.0158(2) 0.00554(17) -0.00041(18) 0.00299(18)
P1 0.0184(3) 0.0150(3) 0.0158(3) 0.0050(2) 0.0019(3) 0.0033(3)
P2 0.0172(3) 0.0164(3) 0.0167(3) 0.0039(2) 0.0008(3) 0.0034(3)
O1 0.0216(9) 0.0181(9) 0.0198(9) 0.0077(7) -0.0015(8) -0.0004(8)
O2 0.0219(9) 0.0188(9) 0.0207(9) 0.0086(7) -0.0035(8) -0.0004(8)
O3 0.0341(12) 0.0380(12) 0.0359(12) 0.0135(10) -0.0049(10) 0.0062(10)
O4 0.079(2) 0.0692(19) 0.0450(15) 0.0154(14) 0.0185(15) 0.0256(16)
C1 0.0167(12) 0.0160(12) 0.0145(12) 0.0020(10) 0.0022(10) 0.0047(10)
C2 0.0190(13) 0.0176(13) 0.0176(12) 0.0059(10) 0.0059(11) 0.0062(11)
C3 0.0190(13) 0.0195(13) 0.0191(13) 0.0041(10) 0.0017(11) 0.0035(11)
C4 0.0214(13) 0.0245(14) 0.0192(13) 0.0067(11) -0.0009(11) 0.0068(11)
C5 0.0250(14) 0.0209(14) 0.0225(13) 0.0091(11) 0.0022(12) 0.0059(11)
C6 0.0174(12) 0.0186(13) 0.0194(13) 0.0022(10) 0.0026(11) 0.0045(11)
C7 0.0250(14) 0.0198(13) 0.0242(14) 0.0046(11) 0.0041(12) 0.0078(12)
C8 0.0368(17) 0.0204(15) 0.0419(18) 0.0032(13) 0.0071(15) 0.0067(13)
C9 0.0380(18) 0.0335(17) 0.0436(19) 0.0064(15) -0.0027(15) 0.0202(15)
C10 0.050(2) 0.0302(17) 0.0361(17) 0.0059(13) 0.0212(16) 0.0138(15)
C11 0.0230(13) 0.0219(14) 0.0209(13) 0.0049(11) 0.0085(11) 0.0053(11)
C12 0.047(2) 0.072(3) 0.0263(16) 0.0235(17) 0.0143(16) 0.0222(19)
C13 0.0303(17) 0.045(2) 0.0398(18) 0.0028(15) 0.0139(15) -0.0028(15)
C14 0.051(2) 0.0324(18) 0.054(2) 0.0051(15) 0.0267(18) 0.0177(16)
C15 0.0199(13) 0.0265(15) 0.0303(15) 0.0083(12) 0.0086(12) 0.0075(12)
C16 0.0420(19) 0.0422(19) 0.0433(19) 0.0024(15) 0.0183(16) 0.0181(16)
C17 0.0330(17) 0.048(2) 0.0434(19) 0.0232(16) 0.0168(15) 0.0127(15)
C18 0.0196(14) 0.0438(19) 0.0461(19) 0.0146(16) 0.0007(14) 0.0085(14)
C19 0.0322(15) 0.0191(14) 0.0222(14) 0.0016(11) 0.0052(12) 0.0082(12)
C20 0.0389(18) 0.0368(18) 0.051(2) 0.0049(16) 0.0196(17) 0.0163(16)
C21 0.0458(19) 0.0191(14) 0.0354(17) 0.0030(12) 0.0068(15) 0.0079(14)
C22 0.066(2) 0.0285(16) 0.0197(15) -0.0010(12) 0.0004(15) 0.0150(16)
C23 0.0445(19) 0.0377(19) 0.0388(19) 0.0136(15) 0.0048(17) 0.0083(16)

loop_
_atom_type_symbol
_atom_type_description
_atom_type_scat_dispersion_real
_atom_type_scat_dispersion_imag
_atom_type_scat_source
C C 0.0181 0.0091 'International Tables Vol C Tables 4.2.6.8 and 6.1.1.4'
H H 0.0000 0.0000 'International Tables Vol C Tables 4.2.6.8 and 6.1.1.4'
O O 0.0492 0.0322 'International Tables Vol C Tables 4.2.6.8 and 6.1.1.4'
P P 0.2955 0.4335 'International Tables Vol C Tables 4.2.6.8 and 6.1.1.4'
Ni Ni -3.0029 0.5091 'International Tables Vol C Tables 4.2.6.8 and 6.1.1.4'

loop_
_geom_angle_atom_site_label_1
_geom_angle_atom_site_label_2
_geom_angle_atom_site_label_3
_geom_angle
C1 Ni O3 168.05(10)
C1 Ni P2 81.92(8)
O3 Ni P2 93.94(7)
C1 Ni P1 82.20(8)
O3 Ni P1 101.98(7)
P2 Ni P1 164.02(3)
O1 P1 C7 100.87(11)
O1 P1 C11 99.91(11)
C7 P1 C11 113.64(12)
O1 P1 Ni 104.68(7)
C7 P1 Ni 116.15(9)
C11 P1 Ni 117.87(9)
O2 P2 C19 101.24(11)
O2 P2 C15 100.87(11)
C19 P2 C15 114.20(13)
O2 P2 Ni 105.81(7)
C19 P2 Ni 116.82(9)
C15 P2 Ni 114.96(9)
C2 O1 P1 113.09(15)
C6 O2 P2 112.25(15)
C23 O3 Ni 129.4(2)
C2 C1 C6 114.6(2)
C2 C1 Ni 122.69(19)
C6 C1 Ni 122.57(19)
C3 C2 O1 118.6(2)
C3 C2 C1 124.2(2)
O1 C2 C1 117.2(2)
C2 C3 C4 117.8(2)
C3 C4 C5 121.4(2)
C6 C5 C4 118.0(2)
C5 C6 O2 118.6(2)
C5 C6 C1 124.0(2)
O2 C6 C1 117.4(2)
C8 C7 C9 110.2(2)
C8 C7 C10 108.7(2)
C9 C7 C10 109.0(3)
C8 C7 P1 114.48(19)
C9 C7 P1 110.10(19)
C10 C7 P1 104.13(19)
C12 C11 C13 110.2(3)
C12 C11 C14 109.8(3)
C13 C11 C14 108.0(3)
C12 C11 P1 111.1(2)
C13 C11 P1 113.4(2)
C14 C11 P1 104.21(19)
C18 C15 C17 110.2(2)
C18 C15 C16 108.9(2)
C17 C15 C16 108.9(3)
C18 C15 P2 110.8(2)
C17 C15 P2 113.5(2)
C16 C15 P2 104.36(19)
C21 C19 C22 110.5(2)
C21 C19 C20 108.6(2)
C22 C19 C20 108.8(3)
C21 C19 P2 113.8(2)
C22 C19 P2 109.80(19)
C20 C19 P2 105.1(2)
O4 C23 O3 128.0(3)

loop_
_geom_bond_atom_site_label_1
_geom_bond_atom_site_label_2
_geom_bond_distance
Ni C1 1.886(2)
Ni O3 1.920(2)
Ni P2 2.1817(8)
Ni P1 2.2040(7)
P1 O1 1.6572(18)
P1 C7 1.859(3)
P1 C11 1.865(3)
P2 O2 1.6536(18)
P2 C19 1.856(3)
P2 C15 1.860(3)
O1 C2 1.395(3)
O2 C6 1.390(3)
O3 C23 1.250(4)
O4 C23 1.236(4)
C1 C2 1.397(4)
C1 C6 1.401(4)
C2 C3 1.387(4)
C3 C4 1.388(4)
C4 C5 1.390(4)
C5 C6 1.384(4)
C7 C8 1.526(4)
C7 C9 1.528(4)
C7 C10 1.538(4)
C11 C12 1.517(4)
C11 C13 1.520(4)
C11 C14 1.542(4)
C15 C18 1.532(4)
C15 C17 1.533(4)
C15 C16 1.537(4)
C19 C21 1.525(4)
C19 C22 1.531(4)
C19 C20 1.536(4)

loop_
_geom_torsion_atom_site_label_1
_geom_torsion_atom_site_label_2
_geom_torsion_atom_site_label_3
_geom_torsion_atom_site_label_4
_geom_torsion
C1 Ni P1 O1 2.06(10)
O3 Ni P1 O1 -166.57(10)
P2 Ni P1 O1 8.29(15)
C1 Ni P1 C7 112.29(12)
O3 Ni P1 C7 -56.34(12)
P2 Ni P1 C7 118.52(14)
C1 Ni P1 C11 -107.81(12)
O3 Ni P1 C11 83.57(12)
P2 Ni P1 C11 -101.58(15)
C1 Ni P2 O2 -2.55(10)
O3 Ni P2 O2 166.18(10)
P1 Ni P2 O2 -8.78(15)
C1 Ni P2 C19 109.19(13)
O3 Ni P2 C19 -82.09(12)
P1 Ni P2 C19 102.95(15)
C1 Ni P2 C15 -112.91(13)
O3 Ni P2 C15 55.81(13)
P1 Ni P2 C15 -119.15(15)
C7 P1 O1 C2 -122.02(17)
C11 P1 O1 C2 121.36(18)
Ni P1 O1 C2 -1.08(17)
C19 P2 O2 C6 -119.79(18)
C15 P2 O2 C6 122.58(18)
Ni P2 O2 C6 2.52(17)
C1 Ni O3 C23 174.6(4)
P2 Ni O3 C23 105.4(3)
P1 Ni O3 C23 -76.0(3)
O3 Ni C1 C2 108.2(5)
P2 Ni C1 C2 178.6(2)
P1 Ni C1 C2 -3.1(2)
O3 Ni C1 C6 -67.8(6)
P2 Ni C1 C6 2.5(2)
P1 Ni C1 C6 -179.2(2)
P1 O1 C2 C3 178.95(18)
P1 O1 C2 C1 -1.1(3)
C6 C1 C2 C3 -0.3(4)
Ni C1 C2 C3 -176.6(2)
C6 C1 C2 O1 179.7(2)
Ni C1 C2 O1 3.4(3)
O1 C2 C3 C4 179.6(2)
C1 C2 C3 C4 -0.4(4)
C2 C3 C4 C5 0.6(4)
C3 C4 C5 C6 0.0(4)
C4 C5 C6 O2 178.1(2)
C4 C5 C6 C1 -0.7(4)
P2 O2 C6 C5 -179.86(19)
P2 O2 C6 C1 -0.9(3)
C2 C1 C6 C5 0.9(4)
Ni C1 C6 C5 177.2(2)
C2 C1 C6 O2 -178.0(2)
Ni C1 C6 O2 -1.6(3)
O1 P1 C7 C8 -57.9(2)
C11 P1 C7 C8 48.1(2)
Ni P1 C7 C8 -170.34(18)
O1 P1 C7 C9 177.4(2)
C11 P1 C7 C9 -76.7(2)
Ni P1 C7 C9 64.9(2)
O1 P1 C7 C10 60.6(2)
C11 P1 C7 C10 166.59(19)
Ni P1 C7 C10 -51.8(2)
O1 P1 C11 C12 161.5(2)
C7 P1 C11 C12 54.9(3)
Ni P1 C11 C12 -86.0(2)
O1 P1 C11 C13 36.8(2)
C7 P1 C11 C13 -69.8(2)
Ni P1 C11 C13 149.3(2)
O1 P1 C11 C14 -80.4(2)
C7 P1 C11 C14 173.0(2)
Ni P1 C11 C14 32.1(2)
O2 P2 C15 C18 160.8(2)
C19 P2 C15 C18 53.1(2)
Ni P2 C15 C18 -85.9(2)
O2 P2 C15 C17 36.2(2)
C19 P2 C15 C17 -71.5(3)
Ni P2 C15 C17 149.5(2)
O2 P2 C15 C16 -82.2(2)
C19 P2 C15 C16 170.13(19)
Ni P2 C15 C16 31.1(2)
O2 P2 C19 C21 -61.7(2)
C15 P2 C19 C21 45.7(2)
Ni P2 C19 C21 -176.05(18)
O2 P2 C19 C22 173.8(2)
C15 P2 C19 C22 -78.7(2)
Ni P2 C19 C22 59.5(2)
O2 P2 C19 C20 56.9(2)
C15 P2 C19 C20 164.38(19)
Ni P2 C19 C20 -57.4(2)
Ni O3 C23 O4 1.2(5)
